data_7022755
loop_
_publ_author_name
'Laidlaw, William Michael'
'Thompson, Amber L.'
'Denning, Robert Gordon'

_publ_section_title
;
 Solvent and metal dependent (1)H NMR hyperfine shifts in paramagnetic
 pentaamminemetal cyanide-bridged mixed-valence complexes.
;
_journal_issue 13
_journal_name_full 'Dalton transactions (Cambridge, England : 2003)'
_journal_page_first 4695
_journal_page_last 4703
_journal_paper_doi 10.1039/c3dt32978j
_journal_volume 42
_journal_year 2013
_chemical_formula_moiety 'C6 H15 N6 O5 Re Ru, 3(C3 H6 O), 3(C F3 O3 S)'
_chemical_formula_sum 'C18 H33 F9 N6 O17 Re Ru S3'
_chemical_formula_weight 1159.94
_chemical_melting_point ?
_space_group_IT_number 14
_symmetry_cell_setting monoclinic
_symmetry_space_group_name_Hall '-P 2ybc'
_symmetry_space_group_name_H-M 'P 1 21/c 1'
_atom_sites_solution_hydrogens geom
_atom_sites_solution_primary direct
_audit_creation_date 08-09-04
_audit_creation_method CRYSTALS_ver_12.86
_cell_angle_alpha 90
_cell_angle_beta 91.9500(5)
_cell_angle_gamma 90
_cell_formula_units_Z 4
_cell_length_a 13.4126(2)
_cell_length_b 16.0697(2)
_cell_length_c 18.8013(2)
_cell_measurement_reflns_used 9459
_cell_measurement_temperature 150
_cell_measurement_theta_max 27
_cell_measurement_theta_min 5
_cell_volume 4050.02(9)
_computing_cell_refinement 'DENZO/SCALEPACK (Otwinowski & Minor, 1997)'
_computing_data_collection 'COLLECT (Nonius, 1997-2001).'
_computing_data_reduction 'DENZO/SCALEPACK (Otwinowski & Minor, 1997)'
_computing_molecular_graphics 'CAMERON (Watkin et al., 1996)'
_computing_publication_material 'CRYSTALS (Betteridge et al., 2003)'
_computing_structure_refinement 'CRYSTALS (Betteridge et al., 2003)'
_computing_structure_solution 'SIR92 (Altomare et al., 1994)'
_diffrn_ambient_temperature 150
_diffrn_measured_fraction_theta_full 0.993
_diffrn_measured_fraction_theta_max 0.992
_diffrn_measurement_device 'Nonius KappaCCD'
_diffrn_measurement_device_type Area
_diffrn_measurement_method \w
_diffrn_radiation_monochromator graphite
_diffrn_radiation_type 'Mo K\a'
_diffrn_radiation_wavelength 0.71073
_diffrn_reflns_av_R_equivalents 0.021
_diffrn_reflns_limit_h_max 17
_diffrn_reflns_limit_h_min -17
_diffrn_reflns_limit_k_max 20
_diffrn_reflns_limit_k_min -20
_diffrn_reflns_limit_l_max 24
_diffrn_reflns_limit_l_min -24
_diffrn_reflns_number 58795
_diffrn_reflns_theta_full 26.919
_diffrn_reflns_theta_max 27.468
_diffrn_reflns_theta_min 5.119
_diffrn_standards_number 0
_exptl_absorpt_coefficient_mu 3.624
_exptl_absorpt_correction_T_max 0.67
_exptl_absorpt_correction_T_min 0.53
_exptl_absorpt_correction_type multi-scan
_exptl_absorpt_process_details 'DENZO/SCALEPACK (Otwinowski & Minor, 1997)'
_exptl_crystal_colour clear_pale_yellow
_exptl_crystal_density_diffrn 1.902
_exptl_crystal_density_meas ?
_exptl_crystal_density_method 'not measured'
_exptl_crystal_description needle
_exptl_crystal_F_000 2268
_exptl_crystal_size_max 0.28
_exptl_crystal_size_mid 0.12
_exptl_crystal_size_min 0.11
_refine_diff_density_max 1.50
_refine_diff_density_min -1.04
_refine_ls_extinction_coef 117(7)
_refine_ls_extinction_method 'Larson (1970), Equation 22'
_refine_ls_goodness_of_fit_ref 0.9899
_refine_ls_hydrogen_treatment constr
_refine_ls_matrix_type full
_refine_ls_number_parameters 497
_refine_ls_number_reflns 9200
_refine_ls_number_restraints 418
_refine_ls_R_factor_all 0.0398
_refine_ls_R_factor_gt 0.0291
_refine_ls_shift/su_max 0.001382
_refine_ls_structure_factor_coef Fsqd
_refine_ls_weighting_details
;
Method= Modified Sheldrick
w=1/[\s^2^(F^2^) + ( 0.02P)^2^ + 7.85P]
,where P=(max(Fo^2^,0) + 2Fc^2^)/3
;
_refine_ls_weighting_scheme calc
_refine_ls_wR_factor_all 0.0646
_refine_ls_wR_factor_gt 0.0612
_refine_ls_wR_factor_ref 0.0646
_reflns_limit_h_max 17
_reflns_limit_h_min -17
_reflns_limit_k_max 20
_reflns_limit_k_min 0
_reflns_limit_l_max 24
_reflns_limit_l_min 0
_reflns_number_gt 7734
_reflns_number_total 9202
_reflns_threshold_expression I>2.0\s(I)
_oxford_diffrn_Wilson_B_factor 1.89
_oxford_diffrn_Wilson_scale 55.20
_oxford_refine_ls_r_factor_ref 0.0398
_oxford_refine_ls_scale 0.13874(4)
_oxford_reflns_number_all 9201
_oxford_reflns_threshold_expression_ref I>-3.0\s(I)
_oxford_structure_analysis_title 5966
_cod_data_source_file c3dt32978j.txt
_cod_data_source_block 3-acetone
_cod_depositor_comments
;
The following automatic conversions were performed:

'_chemical_melting_point' value 'not measured' was changed to '?' -
the value is undefined or not given.

'_symmetry_cell_setting' value
'Monoclinic' changed to 'monoclinic' according to
/home/saulius/struct/CIF-dictionaries/cif_core.dic dictionary named
'cif_core.dic' version 2.4.2 from 2011-04-26.

Automatic conversion script
Id: cif_fix_values 1891 2012-01-12 08:04:46Z andrius 

The following automatic conversions were performed:

'_exptl_crystal_density_meas' value 'not measured' was changed to '?'
- the value is perceived as not measured.

Automatic conversion script
Id: cif_fix_values 3008 2015-01-20 13:52:24Z robertas 
;
_cod_original_sg_symbol_H-M 'P 1 21/c 1 '
_cod_original_formula_sum 'C18 H33 F9 N6 O17 Re1 Ru1 S3'
_cod_database_code 7022755

loop_
_symmetry_equiv_pos_as_xyz
x,y,z
-x,-y,-z
-x,y+1/2,-z+1/2
x,-y+1/2,z+1/2

loop_
_atom_site_label
_atom_site_type_symbol
_atom_site_fract_x
_atom_site_fract_y
_atom_site_fract_z
_atom_site_U_iso_or_equiv
_atom_site_occupancy
_atom_site_adp_type
_atom_site_refinement_flags_posn
_atom_site_refinement_flags_adp
Ru1 Ru 0.463531(16) 0.410266(14) 0.216784(13) 0.0191 1.0000 Uani . U
Re1 Re 0.070372(8) 0.402055(8) 0.208510(7) 0.0252 1.0000 Uani . U
C1 C 0.2275(2) 0.41182(19) 0.20826(17) 0.0247 1.0000 Uani . U
C2 C 0.0891(3) 0.3039(2) 0.2749(2) 0.0384 1.0000 Uani . U
C3 C 0.0671(2) 0.4810(2) 0.2920(2) 0.0321 1.0000 Uani . U
C4 C 0.0592(2) 0.4990(2) 0.1409(2) 0.0327 1.0000 Uani . U
C5 C 0.0731(2) 0.3233(2) 0.1256(2) 0.0330 1.0000 Uani . U
C6 C -0.0773(2) 0.3938(2) 0.2083(2) 0.0328 1.0000 Uani . U
O1 O 0.1039(3) 0.2489(2) 0.31061(17) 0.0646 1.0000 Uani . U
O2 O 0.0634(2) 0.52563(18) 0.33795(15) 0.0465 1.0000 Uani . U
O3 O 0.0508(2) 0.55262(18) 0.10280(16) 0.0496 1.0000 Uani . U
O4 O 0.0722(2) 0.27890(18) 0.07966(15) 0.0504 1.0000 Uani . U
O5 O -0.16132(18) 0.39112(19) 0.20703(18) 0.0525 1.0000 Uani . U
N1 N 0.31237(19) 0.41471(16) 0.20979(14) 0.0241 1.0000 Uani . U
N2 N 0.47510(19) 0.52335(16) 0.16155(14) 0.0265 1.0000 Uani . U
N3 N 0.46115(19) 0.47561(16) 0.31334(14) 0.0258 1.0000 Uani . U
N4 N 0.45238(19) 0.29517(16) 0.26975(14) 0.0254 1.0000 Uani . U
N5 N 0.46448(19) 0.34270(17) 0.12053(14) 0.0261 1.0000 Uani . U
N6 N 0.61877(17) 0.40562(16) 0.22752(14) 0.0229 1.0000 Uani . U
F1 F 0.85950(19) 0.6017(2) 0.27598(16) 0.0786 1.0000 Uani . U
F2 F 0.85923(16) 0.60568(15) 0.38939(13) 0.0516 1.0000 Uani . U
F3 F 0.8078(2) 0.49837(15) 0.33355(17) 0.0708 1.0000 Uani . U
F4 F 0.14301(15) 0.54311(15) -0.05050(13) 0.0496 1.0000 Uani . U
F5 F 0.16296(18) 0.42410(16) 0.00059(15) 0.0569 1.0000 Uani . U
F6 F 0.20217(18) 0.44022(17) -0.10815(13) 0.0582 1.0000 Uani . U
F7 F 0.7691(2) 0.25535(15) 0.29444(13) 0.0599 1.0000 Uani . U
F8 F 0.87023(17) 0.19972(18) 0.22221(19) 0.0785 1.0000 Uani . U
F9 F 0.7949(3) 0.12295(17) 0.29708(18) 0.0884 1.0000 Uani . U
S1 S 0.68250(6) 0.62201(5) 0.32735(5) 0.0328 1.0000 Uani . U
S2 S 0.32894(6) 0.50743(5) -0.01585(4) 0.0297 1.0000 Uani . U
S3 S 0.68186(6) 0.17234(5) 0.19054(5) 0.0295 1.0000 Uani . U
O6 O 0.6975(2) 0.71050(16) 0.32910(17) 0.0515 1.0000 Uani . U
O7 O 0.6421(2) 0.59019(16) 0.26091(15) 0.0444 1.0000 Uani . U
O8 O 0.6385(2) 0.5879(2) 0.38922(17) 0.0604 1.0000 Uani . U
O9 O 0.31314(19) 0.54743(18) 0.05099(13) 0.0434 1.0000 Uani . U
O10 O 0.35953(19) 0.56073(18) -0.07228(14) 0.0434 1.0000 Uani . U
O11 O 0.3827(2) 0.42948(18) -0.01135(16) 0.0480 1.0000 Uani . U
O12 O 0.6784(2) 0.24767(15) 0.14941(14) 0.0401 1.0000 Uani . U
O13 O 0.5972(2) 0.16123(17) 0.23526(17) 0.0501 1.0000 Uani . U
O14 O 0.71070(19) 0.09852(15) 0.15369(15) 0.0412 1.0000 Uani . U
C7 C 0.8094(3) 0.5802(2) 0.3315(2) 0.0371 1.0000 Uani . U
C8 C 0.2029(3) 0.4773(2) -0.0452(2) 0.0364 1.0000 Uani . U
C9 C 0.7843(3) 0.1887(2) 0.2543(2) 0.0464 1.0000 Uani . U
O15 O 0.3680(2) 0.34765(19) 0.40298(16) 0.0529 1.0000 Uani . U
O16 O 0.6120(2) 0.35338(17) 0.38017(14) 0.0423 1.0000 Uani . U
O17 O 0.9789(4) 0.3474(4) 0.4061(3) 0.1277 1.0000 Uani . U
C10 C 0.2302(3) 0.4189(3) 0.4475(3) 0.0517 1.0000 Uani . U
C11 C 0.2924(3) 0.3445(2) 0.43693(19) 0.0346 1.0000 Uani . U
C12 C 0.2616(3) 0.2648(2) 0.4712(2) 0.0480 1.0000 Uani . U
C13 C 0.5751(4) 0.3940(4) 0.4963(2) 0.0674 1.0000 Uani . U
C14 C 0.5928(3) 0.3319(3) 0.4395(2) 0.0414 1.0000 Uani . U
C15 C 0.5858(4) 0.2418(3) 0.4581(3) 0.0725 1.0000 Uani . U
C16 C 0.8840(7) 0.3948(4) 0.4951(4) 0.1140 1.0000 Uani . U
C17 C 0.9203(3) 0.3305(3) 0.4492(3) 0.0547 1.0000 Uani . U
C18 C 0.8772(5) 0.2459(4) 0.4590(4) 0.1025 1.0000 Uani . U
H21 H 0.5246 0.5205 0.1313 0.0394 1.0000 Uiso R .
H22 H 0.4860 0.5644 0.1908 0.0394 1.0000 Uiso R .
H23 H 0.4197 0.5321 0.1359 0.0395 1.0000 Uiso R .
H31 H 0.5205 0.4909 0.3282 0.0390 1.0000 Uiso R .
H32 H 0.4350 0.4446 0.3465 0.0394 1.0000 Uiso R .
H33 H 0.4257 0.5202 0.3087 0.0392 1.0000 Uiso R .
H41 H 0.4445 0.3034 0.3161 0.0380 1.0000 Uiso R .
H42 H 0.5064 0.2647 0.2639 0.0382 1.0000 Uiso R .
H43 H 0.3983 0.2672 0.2537 0.0382 1.0000 Uiso R .
H51 H 0.4275 0.2978 0.1234 0.0389 1.0000 Uiso R .
H52 H 0.4415 0.3724 0.0844 0.0387 1.0000 Uiso R .
H53 H 0.5238 0.3263 0.1116 0.0395 1.0000 Uiso R .
H61 H 0.6364 0.3812 0.2674 0.0339 1.0000 Uiso R .
H62 H 0.6421 0.4571 0.2286 0.0342 1.0000 Uiso R .
H63 H 0.6469 0.3809 0.1922 0.0340 1.0000 Uiso R .
H101 H 0.2386 0.4392 0.4953 0.0780 1.0000 Uiso R .
H102 H 0.1616 0.4020 0.4402 0.0777 1.0000 Uiso R .
H103 H 0.2460 0.4624 0.4149 0.0777 1.0000 Uiso R .
H121 H 0.3055 0.2209 0.4594 0.0720 1.0000 Uiso R .
H122 H 0.1967 0.2511 0.4544 0.0723 1.0000 Uiso R .
H123 H 0.2607 0.2716 0.5223 0.0720 1.0000 Uiso R .
H131 H 0.6234 0.3857 0.5343 0.1008 1.0000 Uiso R .
H132 H 0.5812 0.4498 0.4774 0.1012 1.0000 Uiso R .
H133 H 0.5099 0.3858 0.5139 0.1011 1.0000 Uiso R .
H151 H 0.6214 0.2312 0.5023 0.1091 1.0000 Uiso R .
H152 H 0.5160 0.2266 0.4614 0.1089 1.0000 Uiso R .
H153 H 0.6151 0.2096 0.4207 0.1092 1.0000 Uiso R .
H161 H 0.8892 0.3768 0.5440 0.1731 1.0000 Uiso R .
H162 H 0.9217 0.4447 0.4898 0.1730 1.0000 Uiso R .
H163 H 0.8155 0.4056 0.4834 0.1731 1.0000 Uiso R .
H181 H 0.8660 0.2347 0.5082 0.1511 1.0000 Uiso R .
H182 H 0.8155 0.2414 0.4325 0.1509 1.0000 Uiso R .
H183 H 0.9226 0.2059 0.4418 0.1512 1.0000 Uiso R .

loop_
_atom_site_aniso_label
_atom_site_aniso_U_11
_atom_site_aniso_U_22
_atom_site_aniso_U_33
_atom_site_aniso_U_23
_atom_site_aniso_U_13
_atom_site_aniso_U_12
Ru1 0.01200(11) 0.02100(12) 0.02409(13) -0.00019(9) -0.00033(9) 0.00030(9)
Re1 0.01310(7) 0.02884(8) 0.03381(8) -0.00010(5) 0.00131(5) -0.00001(5)
C1 0.0165(10) 0.0283(16) 0.0292(16) 0.0006(13) -0.0004(11) 0.0016(11)
C2 0.0384(19) 0.0378(17) 0.0394(19) 0.0031(13) 0.0086(15) 0.0038(15)
C3 0.0182(14) 0.0373(18) 0.0409(17) -0.0023(12) 0.0003(13) 0.0010(13)
C4 0.0232(15) 0.0340(16) 0.0405(19) 0.0006(12) -0.0042(14) -0.0031(13)
C5 0.0220(15) 0.0360(18) 0.0409(18) -0.0027(12) 0.0014(14) -0.0017(14)
C6 0.0196(10) 0.0333(18) 0.046(2) -0.0039(15) 0.0057(13) -0.0035(13)
O1 0.092(3) 0.0494(18) 0.054(2) 0.0147(14) 0.0173(17) 0.0215(17)
O2 0.0375(14) 0.0538(17) 0.0481(16) -0.0140(12) 0.0005(12) 0.0034(13)
O3 0.0463(16) 0.0441(16) 0.0575(18) 0.0144(12) -0.0113(13) -0.0068(13)
O4 0.0538(17) 0.0498(17) 0.0477(16) -0.0117(12) 0.0049(13) -0.0012(14)
O5 0.0181(10) 0.0593(18) 0.081(2) -0.0033(16) 0.0065(13) -0.0040(12)
N1 0.0158(9) 0.0274(14) 0.0289(14) -0.0006(11) -0.0015(10) 0.0006(10)
N2 0.0237(13) 0.0249(12) 0.0306(14) 0.0021(10) -0.0034(11) -0.0001(10)
N3 0.0221(12) 0.0256(13) 0.0297(13) -0.0018(10) 0.0001(10) 0.0017(11)
N4 0.0230(13) 0.0243(12) 0.0288(14) 0.0017(10) 0.0023(10) -0.0006(10)
N5 0.0205(12) 0.0302(14) 0.0273(13) -0.0032(10) -0.0013(10) -0.0003(11)
N6 0.0136(10) 0.0273(13) 0.0278(13) -0.0011(11) 0.0007(9) 0.0009(10)
F1 0.0384(14) 0.136(3) 0.0619(16) 0.0233(17) 0.0138(12) 0.0143(16)
F2 0.0326(11) 0.0594(15) 0.0617(14) -0.0111(12) -0.0179(10) 0.0088(10)
F3 0.0614(16) 0.0369(11) 0.113(2) -0.0120(14) -0.0195(15) 0.0203(11)
F4 0.0274(11) 0.0588(14) 0.0619(15) 0.0041(12) -0.0073(10) 0.0071(10)
F5 0.0422(13) 0.0560(15) 0.0731(17) 0.0140(12) 0.0108(12) -0.0157(11)
F6 0.0516(15) 0.0730(17) 0.0491(13) -0.0174(12) -0.0128(11) -0.0079(13)
F7 0.0800(18) 0.0445(13) 0.0538(15) -0.0131(11) -0.0202(13) 0.0122(13)
F8 0.0265(11) 0.0640(17) 0.144(3) -0.0371(17) -0.0090(13) 0.0019(11)
F9 0.125(3) 0.0473(15) 0.089(2) 0.0105(14) -0.0545(19) 0.0235(16)
S1 0.0241(4) 0.0282(4) 0.0457(5) -0.0031(4) -0.0050(3) 0.0031(3)
S2 0.0234(4) 0.0371(5) 0.0285(4) 0.0052(3) -0.0019(3) -0.0018(3)
S3 0.0242(4) 0.0234(4) 0.0408(5) 0.0003(3) 0.0012(3) 0.0016(3)
O6 0.0473(16) 0.0281(11) 0.077(2) -0.0063(13) -0.0253(14) 0.0064(11)
O7 0.0371(14) 0.0402(15) 0.0547(15) -0.0097(12) -0.0145(12) -0.0006(11)
O8 0.0370(15) 0.086(2) 0.0586(17) 0.0152(16) 0.0083(13) 0.0005(15)
O9 0.0410(15) 0.0586(17) 0.0300(12) -0.0034(11) -0.0065(11) 0.0012(13)
O10 0.0355(14) 0.0558(17) 0.0391(14) 0.0162(12) 0.0020(11) -0.0087(12)
O11 0.0385(15) 0.0470(14) 0.0579(18) 0.0050(13) -0.0066(13) 0.0101(12)
O12 0.0506(15) 0.0270(12) 0.0423(15) 0.0040(10) -0.0031(12) 0.0015(11)
O13 0.0374(14) 0.0357(15) 0.079(2) 0.0067(14) 0.0252(13) 0.0020(12)
O14 0.0384(14) 0.0273(12) 0.0580(17) -0.0104(11) 0.0014(12) 0.0033(10)
C7 0.0286(14) 0.0386(15) 0.0438(17) -0.0015(15) -0.0039(12) 0.0063(13)
C8 0.0274(14) 0.0424(18) 0.0392(16) 0.0026(13) -0.0019(13) -0.0043(11)
C9 0.0452(16) 0.0314(17) 0.061(2) -0.0058(12) -0.0168(13) 0.0113(16)
O15 0.0522(17) 0.0543(18) 0.0539(18) 0.0010(14) 0.0270(13) -0.0063(14)
O16 0.0430(15) 0.0500(16) 0.0339(13) 0.0077(12) -0.0001(11) 0.0034(12)
O17 0.100(4) 0.156(5) 0.131(4) -0.037(4) 0.071(3) -0.008(3)
C10 0.049(2) 0.049(2) 0.058(3) 0.016(2) 0.011(2) 0.0100(17)
C11 0.0348(17) 0.0396(17) 0.0297(18) 0.0024(14) 0.0045(13) -0.0050(14)
C12 0.049(2) 0.039(2) 0.056(3) 0.0113(18) 0.0103(19) -0.0034(18)
C13 0.062(3) 0.099(4) 0.040(2) -0.012(2) -0.004(2) 0.012(3)
C14 0.0339(19) 0.055(2) 0.0351(16) 0.0099(14) -0.0042(15) 0.0055(17)
C15 0.069(3) 0.064(2) 0.084(4) 0.035(3) 0.008(3) 0.006(3)
C16 0.163(7) 0.071(4) 0.112(6) -0.027(4) 0.070(5) 0.000(4)
C17 0.046(2) 0.063(2) 0.054(3) -0.014(2) -0.0018(17) 0.0078(19)
C18 0.113(5) 0.061(3) 0.129(6) -0.009(3) -0.049(4) -0.011(3)

loop_
_atom_type_symbol
_atom_type_scat_dispersion_real
_atom_type_scat_dispersion_imag
_atom_type_scat_Cromer_Mann_a1
_atom_type_scat_Cromer_Mann_b1
_atom_type_scat_Cromer_Mann_a2
_atom_type_scat_Cromer_Mann_b2
_atom_type_scat_Cromer_Mann_a3
_atom_type_scat_Cromer_Mann_b3
_atom_type_scat_Cromer_Mann_a4
_atom_type_scat_Cromer_Mann_b4
_atom_type_scat_Cromer_Mann_c
_atom_type_scat_source
C 0.0033 0.0016 2.3100 20.8439 1.0200 10.2075 1.5886 0.5687 0.8650 51.6512 0.2156 'International Tables Vol C 4.2.6.8 and 6.1.1.4'
H 0.0000 0.0000 0.4930 10.5109 0.3229 26.1257 0.1402 3.1424 0.0408 57.7998 0.0030 'International Tables Vol C 4.2.6.8 and 6.1.1.4'
N 0.0061 0.0033 12.2126 0.0057 3.1322 9.8933 2.0125 28.9975 1.1663 0.5826 -11.5290 'International Tables Vol C 4.2.6.8 and 6.1.1.4'
O 0.0106 0.0060 3.0485 13.2771 2.2868 5.7011 1.5463 0.3239 0.8670 32.9089 0.2508 'International Tables Vol C 4.2.6.8 and 6.1.1.4'
F 0.0171 0.0103 3.5392 10.2825 2.6412 4.2944 1.5170 0.2615 1.0243 26.1476 0.2776 'International Tables Vol C 4.2.6.8 and 6.1.1.4'
S 0.1246 0.1234 6.9053 1.4679 5.2034 22.2151 1.4379 0.2536 1.5863 56.1720 0.8669 'International Tables Vol C 4.2.6.8 and 6.1.1.4'
Re -1.0185 7.2310 28.7621 1.6719 15.7189 9.0923 14.5564 0.3505 5.4417 52.0861 10.4720 'International Tables Vol C 4.2.6.8 and 6.1.1.4'
Ru -1.2594 0.8363 19.2674 0.8085 12.9182 8.4347 4.8634 24.7997 1.5676 94.2928 5.3787 'International Tables Vol C 4.2.6.8 and 6.1.1.4'

loop_
_geom_angle_atom_site_label_1
_geom_angle_atom_site_label_2
_geom_angle_atom_site_label_3
_geom_angle
_geom_angle_publ_flag
N1 Ru1 N2 91.60(10) yes
N1 Ru1 N3 89.65(10) yes
N2 Ru1 N3 89.91(11) yes
N1 Ru1 N4 88.55(10) yes
N2 Ru1 N4 178.54(10) yes
N3 Ru1 N4 91.54(10) yes
N1 Ru1 N5 89.87(10) yes
N2 Ru1 N5 91.06(11) yes
N3 Ru1 N5 178.93(10) yes
N4 Ru1 N5 87.49(10) yes
N1 Ru1 N6 178.16(10) yes
N2 Ru1 N6 89.34(10) yes
N3 Ru1 N6 88.78(10) yes
N4 Ru1 N6 90.54(10) yes
N5 Ru1 N6 91.69(10) yes
C1 Re1 C2 87.50(14) yes
C1 Re1 C3 90.16(12) yes
C2 Re1 C3 90.87(15) yes
C1 Re1 C4 89.66(13) yes
C2 Re1 C4 177.00(14) yes
C3 Re1 C4 90.10(15) yes
C1 Re1 C5 90.02(13) yes
C2 Re1 C5 89.03(15) yes
C3 Re1 C5 179.79(13) yes
C4 Re1 C5 90.00(15) yes
C1 Re1 C6 179.51(13) yes
C2 Re1 C6 92.98(15) yes
C3 Re1 C6 89.74(14) yes
C4 Re1 C6 89.86(14) yes
C5 Re1 C6 90.08(14) yes
Re1 C1 N1 177.5(3) yes
Re1 C2 O1 176.7(3) yes
Re1 C3 O2 178.5(3) yes
Re1 C4 O3 178.5(3) yes
Re1 C5 O4 178.2(3) yes
Re1 C6 O5 178.0(3) yes
Ru1 N1 C1 175.1(3) yes
Ru1 N2 H21 109.9 no
Ru1 N2 H22 110.9 no
H21 N2 H22 109.3 no
Ru1 N2 H23 109.4 no
H21 N2 H23 106.9 no
H22 N2 H23 110.3 no
Ru1 N3 H31 112.2 no
Ru1 N3 H32 110.3 no
H31 N3 H32 108.4 no
Ru1 N3 H33 110.7 no
H31 N3 H33 107.0 no
H32 N3 H33 108.1 no
Ru1 N4 H41 110.1 no
Ru1 N4 H42 110.8 no
H41 N4 H42 109.2 no
Ru1 N4 H43 110.5 no
H41 N4 H43 106.3 no
H42 N4 H43 109.8 no
Ru1 N5 H51 110.5 no
Ru1 N5 H52 111.9 no
H51 N5 H52 108.1 no
Ru1 N5 H53 110.9 no
H51 N5 H53 106.7 no
H52 N5 H53 108.5 no
Ru1 N6 H61 109.9 no
Ru1 N6 H62 108.7 no
H61 N6 H62 108.4 no
Ru1 N6 H63 113.5 no
H61 N6 H63 109.8 no
H62 N6 H63 106.4 no
O6 S1 O7 114.84(17) yes
O6 S1 O8 115.0(2) yes
O7 S1 O8 114.59(19) yes
O6 S1 C7 103.46(17) yes
O7 S1 C7 103.23(17) yes
O8 S1 C7 103.51(18) yes
O9 S2 O10 115.79(18) yes
O9 S2 O11 115.17(17) yes
O10 S2 O11 113.95(18) yes
O9 S2 C8 102.79(17) yes
O10 S2 C8 102.70(16) yes
O11 S2 C8 104.01(17) yes
O12 S3 O13 113.88(16) yes
O12 S3 O14 116.21(17) yes
O13 S3 O14 114.13(17) yes
O12 S3 C9 104.12(17) yes
O13 S3 C9 103.1(2) yes
O14 S3 C9 103.24(17) yes
S1 C7 F2 111.4(3) yes
S1 C7 F3 110.6(3) yes
F2 C7 F3 107.1(3) yes
S1 C7 F1 111.8(3) yes
F2 C7 F1 108.4(3) yes
F3 C7 F1 107.3(3) yes
S2 C8 F5 111.2(3) yes
S2 C8 F4 111.2(3) yes
F5 C8 F4 107.6(3) yes
S2 C8 F6 111.6(2) yes
F5 C8 F6 107.3(3) yes
F4 C8 F6 107.8(3) yes
S3 C9 F9 110.3(3) yes
S3 C9 F8 111.6(3) yes
F9 C9 F8 107.6(3) yes
S3 C9 F7 111.4(3) yes
F9 C9 F7 108.1(4) yes
F8 C9 F7 107.6(3) yes
C11 C10 H101 110.6 no
C11 C10 H102 107.2 no
H101 C10 H102 108.0 no
C11 C10 H103 111.5 no
H101 C10 H103 109.3 no
H102 C10 H103 110.1 no
C10 C11 O15 121.5(4) yes
C10 C11 C12 118.0(3) yes
O15 C11 C12 120.5(4) yes
C11 C12 H121 110.6 no
C11 C12 H122 108.8 no
H121 C12 H122 108.7 no
C11 C12 H123 110.1 no
H121 C12 H123 110.1 no
H122 C12 H123 108.5 no
C14 C13 H131 108.8 no
C14 C13 H132 109.9 no
H131 C13 H132 109.8 no
C14 C13 H133 109.2 no
H131 C13 H133 109.0 no
H132 C13 H133 110.2 no
C13 C14 O16 121.2(4) yes
C13 C14 C15 118.0(4) yes
O16 C14 C15 120.8(4) yes
C14 C15 H151 110.0 no
C14 C15 H152 109.1 no
H151 C15 H152 110.7 no
C14 C15 H153 108.5 no
H151 C15 H153 109.4 no
H152 C15 H153 109.1 no
C17 C16 H161 109.9 no
C17 C16 H162 110.4 no
H161 C16 H162 109.3 no
C17 C16 H163 109.6 no
H161 C16 H163 108.2 no
H162 C16 H163 109.4 no
C16 C17 O17 119.5(6) yes
C16 C17 C18 116.0(5) yes
O17 C17 C18 124.5(6) yes
C17 C18 H181 111.4 no
C17 C18 H182 109.8 no
H181 C18 H182 109.1 no
C17 C18 H183 108.6 no
H181 C18 H183 108.9 no
H182 C18 H183 109.0 no

loop_
_geom_bond_atom_site_label_1
_geom_bond_atom_site_label_2
_geom_bond_distance
_geom_bond_publ_flag
Ru1 N1 2.028(2) yes
Ru1 N2 2.101(3) yes
Ru1 N3 2.098(3) yes
Ru1 N4 2.108(3) yes
Ru1 N5 2.111(3) yes
Ru1 N6 2.086(2) yes
Re1 C1 2.114(3) yes
Re1 C2 2.022(4) yes
Re1 C3 2.020(4) yes
Re1 C4 2.013(4) yes
Re1 C5 2.010(4) yes
Re1 C6 1.985(3) yes
C1 N1 1.139(4) yes
C2 O1 1.124(5) yes
C3 O2 1.125(4) yes
C4 O3 1.124(4) yes
C5 O4 1.119(4) yes
C6 O5 1.128(4) yes
N2 H21 0.890 no
N2 H22 0.868 no
N2 H23 0.884 no
N3 H31 0.870 no
N3 H32 0.881 no
N3 H33 0.864 no
N4 H41 0.891 no
N4 H42 0.884 no
N4 H43 0.896 no
N5 H51 0.878 no
N5 H52 0.878 no
N5 H53 0.860 no
N6 H61 0.871 no
N6 H62 0.884 no
N6 H63 0.871 no
F1 C7 1.307(5) yes
F2 C7 1.322(4) yes
F3 C7 1.316(4) yes
F4 C8 1.330(4) yes
F5 C8 1.338(4) yes
F6 C8 1.324(4) yes
F7 C9 1.330(4) yes
F8 C9 1.331(5) yes
F9 C9 1.333(5) yes
S1 O6 1.437(3) yes
S1 O7 1.438(3) yes
S1 O8 1.432(3) yes
S1 C7 1.829(4) yes
S2 O9 1.434(3) yes
S2 O10 1.434(3) yes
S2 O11 1.446(3) yes
S2 C8 1.826(3) yes
S3 O12 1.436(3) yes
S3 O13 1.447(3) yes
S3 O14 1.434(3) yes
S3 C9 1.811(4) yes
O15 C11 1.217(4) yes
O16 C14 1.203(4) yes
O17 C17 1.179(6) yes
C10 C11 1.475(5) yes
C10 H101 0.960 no
C10 H102 0.965 no
C10 H103 0.958 no
C11 C12 1.498(5) yes
C12 H121 0.950 no
C12 H122 0.943 no
C12 H123 0.968 no
C13 C14 1.486(6) yes
C13 H131 0.958 no
C13 H132 0.969 no
C13 H133 0.954 no
C14 C15 1.494(6) yes
C15 H151 0.959 no
C15 H152 0.972 no
C15 H153 0.967 no
C16 C17 1.443(7) yes
C16 H161 0.964 no
C16 H162 0.956 no
C16 H163 0.953 no
C17 C18 1.490(8) yes
C18 H181 0.960 no
C18 H182 0.954 no
C18 H183 0.949 no

loop_
_geom_hbond_atom_site_label_D
_geom_hbond_atom_site_label_H
_geom_hbond_atom_site_label_A
_geom_hbond_site_symmetry_A
_geom_hbond_angle_DHA
_geom_hbond_distance_DH
_geom_hbond_distance_HA
_geom_hbond_distance_DA
_geom_hbond_publ_flag
N2 H21 O10 2_665 149 0.89 2.34 3.133(6) yes
N2 H22 O7 . 126 0.87 2.47 3.062(6) yes
N2 H22 O13 3_655 142 0.87 2.39 3.121(6) yes
N2 H23 O9 . 164 0.88 2.12 2.980(6) yes
N3 H31 O8 . 153 0.87 2.47 3.273(6) yes
N3 H32 O15 . 165 0.88 2.10 2.962(6) yes
N3 H33 O13 3_655 151 0.86 2.43 3.209(6) yes
N3 H33 O14 3_655 148 0.86 2.35 3.114(6) yes
N4 H41 O15 . 154 0.89 2.08 2.909(6) yes
N4 H42 O13 . 159 0.88 2.14 2.985(6) yes
N4 H43 O6 3_645 154 0.90 2.18 3.015(6) yes
N5 H51 O6 3_645 156 0.88 2.38 3.205(6) yes
N5 H52 O11 . 172 0.88 2.15 3.018(6) yes
N5 H53 O12 . 149 0.86 2.51 3.279(6) yes
N6 H61 O16 . 151 0.87 2.20 2.995(6) yes
N6 H62 O7 . 154 0.88 2.22 3.046(6) yes
N6 H63 O10 2_665 122 0.87 2.44 2.992(6) yes
N6 H63 O12 . 140 0.87 2.33 3.052(6) yes
C13 H131 O14 4_555 160 0.96 2.51 3.423(6) yes
